data_9016353
loop_
_publ_author_name
'Pekov, I. V.'
'Olysych, L. V.'
'Chukanov, N. V.'
'Zubkova, N. V.'
'Pushcharovsky D Yu'
'Van, K. V.'
'Giester, G.'
'Tillmanns, E.'

_publ_section_title
;
 Crystal chemistry of cancrinite-group minerals with an AB-type framework:
 A review and new data. I. Chemical and structural variations
 Note: Sample# kir2343
;
_journal_name_full 'The Canadian Mineralogist'
_journal_page_first 1129
_journal_page_last 1150
_journal_paper_doi 10.3749/canmin.49.5.1129
_journal_volume 49
_journal_year 2012
_chemical_compound_source Khibiny
_chemical_formula_sum 'C0.736 H1.998 Al2.7 Ca0.21 Na3.73 O15.207 Si3.3'
_chemical_name_mineral Cancrinite
_space_group_IT_number 173
_symmetry_space_group_name_Hall 'P 6c'
_symmetry_space_group_name_H-M 'P 63'
_cell_angle_alpha 90
_cell_angle_beta 90
_cell_angle_gamma 120
_cell_formula_units_Z 2
_cell_length_a 12.607
_cell_length_b 12.607
_cell_length_c 5.111
_cell_volume 703.493
_database_code_amcsd 0018870
_exptl_crystal_density_diffrn 2.426
_cod_original_formula_sum 'Si3.3 Al2.7 O15.207 Na3.73 Ca.21 C.736 H1.998'
_cod_database_code 9016353

loop_
_space_group_symop_operation_xyz
x,y,z
x-y,x,1/2+z
-y,x-y,z
-x,-y,1/2+z
-x+y,-x,z
y,-x+y,1/2+z

loop_
_atom_site_label
_atom_site_fract_x
_atom_site_fract_y
_atom_site_fract_z
_atom_site_occupancy
_atom_site_U_iso_or_equiv
_atom_site_type_symbol
_atom_site_attached_hydrogens
Si1 0.32882 0.41128 0.75000 1.00000 0.00725 Si 0
Al2 0.07563 0.41234 0.75076 0.90000 0.00719 Al 0
Si2 0.07563 0.41234 0.75076 0.10000 0.00719 Si 0
O1 0.20311 0.40467 0.65898 1.00000 0.01472 O 0
O2 0.11579 0.56374 0.72430 1.00000 0.01825 O 0
O3 0.03099 0.35279 0.06220 1.00000 0.01511 O 0
O4 0.31617 0.36021 0.04601 1.00000 0.01547 O 0
Na 0.66667 0.33333 0.13080 1.00000 0.02990 Na 0
Wat 0.61430 0.31290 0.68490 0.33300 0.05700 O 2
NaA* 0.12360 0.25040 0.29920 0.57000 0.02300 Na 0
CaA* 0.12360 0.25040 0.29920 0.05000 0.02300 Ca 0
NaA 0.11950 0.24100 0.26770 0.34000 0.02590 Na 0
CaA 0.11950 0.24100 0.26770 0.02000 0.02590 Ca 0
C1 0.00000 0.00000 0.63990 0.28900 0.02150 C 0
OC1 0.05790 0.11820 0.63990 0.28900 0.02330 O 0
C2 0.00000 0.00000 0.90890 0.25100 0.01460 C 0
OC2 0.05800 0.11780 0.90890 0.25100 0.02250 O 0
C4 0.00000 0.00000 0.75830 0.19600 0.01110 C 0
OC4 0.05800 0.11880 0.75830 0.19600 0.01750 O 0

loop_
_cod_changelog_entry_id
_cod_changelog_entry_author
_cod_changelog_entry_date
_cod_changelog_entry_text
1
;cod-tools version 3.8.0
Id: cif_guess_AMCSD_atom_types 9574 2023-05-10 09:00:05Z saulius
;
2023-05-10T18:56:58+03:00
;Derived atom types and hydrogen counts
from atom names that follow the AMCSD naming convention
(Wat == water, O-H == hydroxyl).
;

loop_
_cod_related_entry_id
_cod_related_entry_database
_cod_related_entry_code
1 AMCSD 0018870
